data_7241993
loop_
_publ_author_name
'Wang, Wen-Juan'
'Liu, Jiao'
'Yan, Yang-Tian'
'Yang, Xiao-Li'
'Zhang, Wen-Yan'
'Yang, Guo-Ping'
'Wang, Yao-Yu'

_publ_section_title
;
 Uncommon thioether-modified metal--organic frameworks with unique
 selective CO2 sorption and efficient catalytic conversion
;
_journal_issue 6
_journal_name_full CrystEngComm
_journal_page_first 1447
_journal_page_last 1454
_journal_paper_doi 10.1039/D0CE01784A
_journal_volume 23
_journal_year 2021
_chemical_formula_moiety 'C26 H18 Cu2 N2 O7 S'
_chemical_formula_sum 'C26 H18 Cu2 N2 O7 S'
_chemical_formula_weight 629.56
_space_group_crystal_system triclinic
_space_group_IT_number 2
_space_group_name_Hall '-P 1'
_space_group_name_H-M_alt 'P -1'
_atom_sites_solution_hydrogens mixed
_audit_creation_date 2019-11-16
_audit_creation_method
;
Olex2 1.2
(compiled 2018.05.29 svn.r3508 for OlexSys, GUI svn.r5506)
;
_audit_update_record
;
2020-06-26 deposited with the CCDC.	2020-12-28 downloaded from the CCDC.
;
_cell_angle_alpha 75.796(3)
_cell_angle_beta 69.498(4)
_cell_angle_gamma 67.431(3)
_cell_formula_units_Z 2
_cell_length_a 10.7683(13)
_cell_length_b 12.9615(15)
_cell_length_c 13.7053(16)
_cell_measurement_reflns_used 9917
_cell_measurement_temperature 150.15
_cell_measurement_theta_max 25.33
_cell_measurement_theta_min 2.24
_cell_volume 1640.8(3)
_computing_cell_refinement 'SAINT V8.38A (?, 2016)'
_computing_data_reduction 'SAINT V8.38A (?, 2016)'
_computing_molecular_graphics 'Olex2 (Dolomanov et al., 2009)'
_computing_publication_material 'Olex2 (Dolomanov et al., 2009)'
_computing_structure_refinement 'ShelXL (Sheldrick, 2015)'
_computing_structure_solution 'SHELXT 2014/5 (Sheldrick, 2014)'
_diffrn_ambient_temperature 150.15
_diffrn_measured_fraction_theta_full 0.998
_diffrn_measured_fraction_theta_max 0.995
_diffrn_measurement_device_type 'Bruker APEX-II CCD'
_diffrn_measurement_method '\f and \w scans'
_diffrn_radiation_type MoK\a
_diffrn_radiation_wavelength 0.71073
_diffrn_reflns_av_R_equivalents 0.0373
_diffrn_reflns_av_unetI/netI 0.0232
_diffrn_reflns_Laue_measured_fraction_full 0.998
_diffrn_reflns_Laue_measured_fraction_max 0.995
_diffrn_reflns_limit_h_max 12
_diffrn_reflns_limit_h_min -12
_diffrn_reflns_limit_k_max 15
_diffrn_reflns_limit_k_min -15
_diffrn_reflns_limit_l_max 16
_diffrn_reflns_limit_l_min -16
_diffrn_reflns_number 38901
_diffrn_reflns_point_group_measured_fraction_full 0.998
_diffrn_reflns_point_group_measured_fraction_max 0.995
_diffrn_reflns_theta_full 25.242
_diffrn_reflns_theta_max 25.373
_diffrn_reflns_theta_min 2.492
_diffrn_standards_number 0
_exptl_absorpt_coefficient_mu 1.398
_exptl_absorpt_correction_T_max 0.7452
_exptl_absorpt_correction_T_min 0.6089
_exptl_absorpt_correction_type multi-scan
_exptl_absorpt_process_details
'SADABS-2016/2 (Bruker,2016/2) was used for absorption correction. wR2(int) was 0.1409 before and 0.0528 after correction. The Ratio of minimum to maximum transmission is 0.8171. The \l/2 correction factor is Not present.'
_exptl_crystal_colour colourless
_exptl_crystal_colour_primary colourless
_exptl_crystal_density_diffrn 1.274
_exptl_crystal_description block
_exptl_crystal_F_000 636
_refine_diff_density_max 1.098
_refine_diff_density_min -0.649
_refine_diff_density_rms 0.085
_refine_ls_extinction_method none
_refine_ls_goodness_of_fit_ref 1.050
_refine_ls_hydrogen_treatment constr
_refine_ls_matrix_type full
_refine_ls_number_parameters 343
_refine_ls_number_reflns 5997
_refine_ls_number_restraints 0
_refine_ls_restrained_S_all 1.050
_refine_ls_R_factor_all 0.0403
_refine_ls_R_factor_gt 0.0367
_refine_ls_shift/su_max 0.001
_refine_ls_shift/su_mean 0.000
_refine_ls_structure_factor_coef Fsqd
_refine_ls_weighting_details 'w=1/[\s^2^(Fo^2^)+(0.0575P)^2^+2.7959P] where P=(Fo^2^+2Fc^2^)/3'
_refine_ls_weighting_scheme calc
_refine_ls_wR_factor_gt 0.1040
_refine_ls_wR_factor_ref 0.1066
_reflns_Friedel_coverage 0.000
_reflns_number_gt 5419
_reflns_number_total 5997
_reflns_threshold_expression 'I > 2\s(I)'
_cod_data_source_file d0ce01784a2.cif
_cod_data_source_block mo_20191115wej_cu_0m_sq
_cod_depositor_comments 'Adding full bibliography for 7241993--7241994.cif.'
_cod_database_code 7241993
_shelx_shelxl_version_number 2018/3
_shelx_space_group_comment
;
The symmetry employed for this shelxl refinement is uniquely defined
by the following loop, which should always be used as a source of
symmetry information in preference to the above space-group names.
They are only intended as comments.
;
_olex2_refinement_description
;
1. Fixed Uiso
 At 1.2 times of:
  All C(H) groups, All C(H,H) groups
 At 1.5 times of:
  All O(H) groups
2.a Riding coordinates:
 O1(H1)
2.b Secondary CH2 refined with riding coordinates:
 C10(H10A,H10B)
2.c Aromatic/amide H refined with riding coordinates:
 C12(H12), C21(H21), C8(H8), C18(H18), C23(H23), C22(H22), C25(H25), C26(H26),
 C15(H15), C2(H2), C16(H16), C17(H17), C3(H3), C6(H6), C5(H5)
;
_platon_squeeze_void_probe_radius 1.20
_olex2_submission_special_instructions 'No special instructions were received'

loop_
_space_group_symop_operation_xyz
'x, y, z'
'-x, -y, -z'

loop_
_atom_site_label
_atom_site_type_symbol
_atom_site_fract_x
_atom_site_fract_y
_atom_site_fract_z
_atom_site_U_iso_or_equiv
_atom_site_adp_type
_atom_site_occupancy
_atom_site_site_symmetry_order
_atom_site_calc_flag
_atom_site_refinement_flags_posn
_atom_site_refinement_flags_adp
_atom_site_refinement_flags_occupancy
_atom_site_disorder_assembly
_atom_site_disorder_group
Cu2 Cu 1.05435(3) 0.85640(3) 0.18852(3) 0.01670(11) Uani 1 1 d . . . . .
Cu1 Cu 0.89705(3) 1.08584(3) 0.06911(3) 0.01606(11) Uani 1 1 d . . . . .
S1 S 0.68297(14) 0.49465(7) 0.38925(7) 0.0544(3) Uani 1 1 d . . . . .
O2 O 0.7446(2) 0.99148(16) 0.14868(16) 0.0212(4) Uani 1 1 d . . . . .
O1 O 0.92201(19) 1.03513(15) -0.06318(14) 0.0156(4) Uani 1 1 d . . . . .
H1 H 0.851073 1.017621 -0.064224 0.023 Uiso 1 1 d R . . . .
O3 O 0.9191(2) 0.82600(16) 0.14298(17) 0.0247(5) Uani 1 1 d . . . . .
O4 O 0.8995(2) 0.14204(16) 0.18523(16) 0.0242(5) Uani 1 1 d . . . . .
O6 O 0.2447(2) 0.81757(17) 0.19623(16) 0.0248(5) Uani 1 1 d . . . . .
O5 O 0.9317(2) -0.01700(17) 0.29877(16) 0.0273(5) Uani 1 1 d . . . . .
O7 O 0.3038(2) 0.96760(19) 0.1004(2) 0.0363(6) Uani 1 1 d . . . . .
N2 N 0.7516(3) 1.2339(2) 0.04190(19) 0.0229(5) Uani 1 1 d . . . . .
N1 N 1.0356(3) 0.7308(2) 0.3048(2) 0.0251(6) Uani 1 1 d . . . . .
C7 C 0.6933(3) 0.8231(2) 0.1687(2) 0.0192(6) Uani 1 1 d . . . . .
C1 C 0.7910(3) 0.8873(2) 0.1520(2) 0.0192(6) Uani 1 1 d . . . . .
C12 C 0.7974(4) 0.2764(3) 0.3374(2) 0.0300(7) Uani 1 1 d . . . . .
H12 H 0.798750 0.308347 0.266935 0.036 Uiso 1 1 calc R . . . .
C21 C 0.5619(3) 0.8777(2) 0.1532(2) 0.0212(6) Uani 1 1 d . . . . .
H21 H 0.533089 0.956249 0.129877 0.025 Uiso 1 1 calc R . . . .
C8 C 0.7372(3) 0.7074(2) 0.1995(2) 0.0220(6) Uani 1 1 d . . . . .
H8 H 0.828727 0.670235 0.207617 0.026 Uiso 1 1 calc R . . . .
C20 C 0.3296(3) 0.8737(3) 0.1538(2) 0.0237(6) Uani 1 1 d . . . . .
C19 C 0.4723(3) 0.8168(2) 0.1718(2) 0.0228(6) Uani 1 1 d . . . . .
C24 C 0.5531(3) 1.4440(2) 0.0087(2) 0.0240(6) Uani 1 1 d . . . . .
C10 C 0.6984(3) 0.5202(2) 0.2504(2) 0.0252(6) Uani 1 1 d . . . . .
H10A H 0.797344 0.486796 0.209877 0.030 Uiso 1 1 calc R . . . .
H10B H 0.640550 0.485244 0.235981 0.030 Uiso 1 1 calc R . . . .
C18 C 0.5160(3) 0.7010(2) 0.2054(2) 0.0239(6) Uani 1 1 d . . . . .
H18 H 0.453853 0.659775 0.219511 0.029 Uiso 1 1 calc R . . . .
C9 C 0.6489(3) 0.6456(2) 0.2184(2) 0.0216(6) Uani 1 1 d . . . . .
C14 C 0.8967(3) 0.0872(2) 0.2770(2) 0.0225(6) Uani 1 1 d . . . . .
C13 C 0.8464(4) 0.1595(3) 0.3622(2) 0.0282(7) Uani 1 1 d . . . . .
C4 C 1.0075(3) 0.5487(3) 0.4588(3) 0.0310(7) Uani 1 1 d . . . . .
C23 C 0.5210(4) 1.3451(3) 0.0334(3) 0.0419(9) Uani 1 1 d . . . . .
H23 H 0.429425 1.347734 0.039115 0.050 Uiso 1 1 calc R . . . .
C22 C 0.6214(4) 1.2434(3) 0.0498(3) 0.0380(9) Uani 1 1 d . . . . .
H22 H 0.596441 1.176898 0.067418 0.046 Uiso 1 1 calc R . . . .
C25 C 0.6886(4) 1.4332(3) 0.0011(3) 0.0369(8) Uani 1 1 d . . . . .
H25 H 0.716064 1.498327 -0.015766 0.044 Uiso 1 1 calc R . . . .
C26 C 0.7843(4) 1.3283(3) 0.0179(3) 0.0359(8) Uani 1 1 d . . . . .
H26 H 0.876972 1.323089 0.012135 0.043 Uiso 1 1 calc R . . . .
C11 C 0.7471(4) 0.3459(3) 0.4142(3) 0.0397(9) Uani 1 1 d . . . . .
C15 C 0.8451(5) 0.1127(3) 0.4648(3) 0.0467(10) Uani 1 1 d . . . . .
H15 H 0.877464 0.033248 0.482418 0.056 Uiso 1 1 calc R . . . .
C2 C 0.9298(5) 0.7431(3) 0.3915(4) 0.0643(14) Uani 1 1 d . . . . .
H2 H 0.862669 0.816019 0.400933 0.077 Uiso 1 1 calc R . . . .
C16 C 0.7966(6) 0.1822(3) 0.5413(3) 0.0642(15) Uani 1 1 d . . . . .
H16 H 0.797058 0.150076 0.611424 0.077 Uiso 1 1 calc R . . . .
C17 C 0.7472(6) 0.2983(3) 0.5171(3) 0.0594(13) Uani 1 1 d . . . . .
H17 H 0.713526 0.345277 0.570507 0.071 Uiso 1 1 calc R . . . .
C3 C 0.9124(5) 0.6549(4) 0.4692(4) 0.0726(17) Uani 1 1 d . . . . .
H3 H 0.834173 0.667799 0.530056 0.087 Uiso 1 1 calc R . . . .
C6 C 1.1283(6) 0.6307(3) 0.2965(4) 0.0732(17) Uani 1 1 d . . . . .
H6 H 1.207497 0.620647 0.236093 0.088 Uiso 1 1 calc R . . . .
C5 C 1.1182(6) 0.5383(4) 0.3704(4) 0.084(2) Uani 1 1 d . . . . .
H5 H 1.188756 0.467015 0.359623 0.101 Uiso 1 1 calc R . . . .

loop_
_atom_site_aniso_label
_atom_site_aniso_U_11
_atom_site_aniso_U_22
_atom_site_aniso_U_33
_atom_site_aniso_U_23
_atom_site_aniso_U_13
_atom_site_aniso_U_12
Cu2 0.01447(18) 0.01391(18) 0.02150(19) 0.00739(13) -0.00898(14) -0.00685(14)
Cu1 0.01587(18) 0.01085(17) 0.02006(19) 0.00232(13) -0.00905(14) -0.00203(13)
S1 0.1043(9) 0.0181(4) 0.0313(5) -0.0018(4) -0.0179(5) -0.0121(5)
O2 0.0173(10) 0.0151(10) 0.0300(11) 0.0035(8) -0.0082(8) -0.0065(8)
O1 0.0138(9) 0.0140(9) 0.0203(10) 0.0043(7) -0.0089(8) -0.0064(7)
O3 0.0155(10) 0.0181(10) 0.0411(12) 0.0020(9) -0.0132(9) -0.0051(8)
O4 0.0353(12) 0.0148(9) 0.0219(11) 0.0024(8) -0.0127(9) -0.0063(9)
O6 0.0220(11) 0.0267(11) 0.0293(11) 0.0116(9) -0.0154(9) -0.0138(9)
O5 0.0384(13) 0.0151(10) 0.0235(11) 0.0027(8) -0.0099(9) -0.0057(9)
O7 0.0292(12) 0.0295(12) 0.0559(15) 0.0206(11) -0.0283(11) -0.0172(10)
N2 0.0256(13) 0.0143(11) 0.0261(13) 0.0008(10) -0.0127(11) -0.0010(10)
N1 0.0220(13) 0.0210(13) 0.0302(14) 0.0096(10) -0.0102(11) -0.0102(11)
C7 0.0175(14) 0.0180(13) 0.0235(14) 0.0029(11) -0.0084(11) -0.0086(11)
C1 0.0169(14) 0.0205(14) 0.0213(14) 0.0034(11) -0.0083(11) -0.0086(12)
C12 0.044(2) 0.0213(15) 0.0225(15) 0.0016(12) -0.0125(14) -0.0088(14)
C21 0.0200(15) 0.0184(14) 0.0268(15) 0.0041(12) -0.0100(12) -0.0093(12)
C8 0.0172(14) 0.0208(14) 0.0281(15) 0.0031(12) -0.0108(12) -0.0064(12)
C20 0.0196(15) 0.0264(15) 0.0287(16) 0.0062(13) -0.0125(12) -0.0121(12)
C19 0.0199(15) 0.0244(15) 0.0266(15) 0.0054(12) -0.0120(12) -0.0101(12)
C24 0.0272(16) 0.0158(14) 0.0250(15) -0.0010(11) -0.0135(13) 0.0015(13)
C10 0.0281(16) 0.0184(14) 0.0323(17) 0.0002(12) -0.0133(13) -0.0088(12)
C18 0.0238(15) 0.0227(15) 0.0299(16) 0.0037(12) -0.0117(13) -0.0131(13)
C9 0.0209(15) 0.0185(14) 0.0267(15) 0.0013(12) -0.0097(12) -0.0078(12)
C14 0.0216(15) 0.0208(15) 0.0246(15) -0.0002(12) -0.0101(12) -0.0049(12)
C13 0.0367(18) 0.0207(15) 0.0263(16) -0.0003(12) -0.0130(14) -0.0063(13)
C4 0.0314(18) 0.0229(16) 0.0336(18) 0.0123(14) -0.0108(14) -0.0120(14)
C23 0.0295(18) 0.0201(16) 0.081(3) 0.0003(17) -0.0329(19) -0.0018(14)
C22 0.0301(18) 0.0173(15) 0.069(3) 0.0028(16) -0.0274(18) -0.0038(14)
C25 0.0300(18) 0.0147(15) 0.061(2) 0.0051(15) -0.0170(17) -0.0048(13)
C26 0.0227(17) 0.0212(16) 0.060(2) 0.0013(15) -0.0150(16) -0.0040(13)
C11 0.067(3) 0.0206(16) 0.0281(18) 0.0020(13) -0.0160(17) -0.0113(16)
C15 0.079(3) 0.0215(17) 0.0303(19) 0.0039(14) -0.0244(19) -0.0035(18)
C2 0.060(3) 0.028(2) 0.057(3) 0.0131(19) 0.013(2) -0.0024(19)
C16 0.124(4) 0.033(2) 0.027(2) 0.0040(16) -0.031(2) -0.012(2)
C17 0.115(4) 0.0297(19) 0.0267(19) -0.0052(16) -0.024(2) -0.012(2)
C3 0.070(3) 0.036(2) 0.055(3) 0.018(2) 0.018(2) -0.004(2)
C6 0.088(4) 0.029(2) 0.047(3) 0.0094(18) 0.020(2) -0.004(2)
C5 0.107(4) 0.022(2) 0.056(3) 0.0111(19) 0.022(3) -0.001(2)

loop_
_atom_type_symbol
_atom_type_description
_atom_type_scat_dispersion_real
_atom_type_scat_dispersion_imag
_atom_type_scat_source
C C 0.0033 0.0016 'International Tables Vol C Tables 4.2.6.8 and 6.1.1.4'
H H 0.0000 0.0000 'International Tables Vol C Tables 4.2.6.8 and 6.1.1.4'
Cu Cu 0.3201 1.2651 'International Tables Vol C Tables 4.2.6.8 and 6.1.1.4'
N N 0.0061 0.0033 'International Tables Vol C Tables 4.2.6.8 and 6.1.1.4'
O O 0.0106 0.0060 'International Tables Vol C Tables 4.2.6.8 and 6.1.1.4'
S S 0.1246 0.1234 'International Tables Vol C Tables 4.2.6.8 and 6.1.1.4'

loop_
_geom_angle_atom_site_label_1
_geom_angle_atom_site_label_2
_geom_angle_atom_site_label_3
_geom_angle
_geom_angle_site_symmetry_1
_geom_angle_site_symmetry_3
_geom_angle_publ_flag
O1 Cu2 O3 88.58(8) 2_775 . ?
O1 Cu2 O6 94.32(8) 2_775 1_655 ?
O1 Cu2 O5 95.59(8) 2_775 1_565 ?
O1 Cu2 N1 172.61(10) 2_775 . ?
O3 Cu2 O5 106.92(9) . 1_565 ?
O3 Cu2 N1 86.97(9) . . ?
O6 Cu2 O3 149.96(9) 1_655 . ?
O6 Cu2 O5 102.55(9) 1_655 1_565 ?
O6 Cu2 N1 86.62(9) 1_655 . ?
N1 Cu2 O5 91.35(9) . 1_565 ?
O2 Cu1 Cu1 96.17(5) . 2_775 ?
O1 Cu1 Cu1 41.10(5) . 2_775 ?
O1 Cu1 Cu1 41.30(5) 2_775 2_775 ?
O1 Cu1 O2 101.80(7) 2_775 . ?
O1 Cu1 O2 87.58(7) . . ?
O1 Cu1 O1 82.39(8) 2_775 . ?
O1 Cu1 N2 162.21(9) 2_775 . ?
O1 Cu1 N2 93.58(9) . . ?
O4 Cu1 Cu1 134.26(7) 1_565 2_775 ?
O4 Cu1 O2 101.52(8) 1_565 . ?
O4 Cu1 O1 170.65(8) 1_565 . ?
O4 Cu1 O1 93.54(8) 1_565 2_775 ?
O4 Cu1 N2 87.74(9) 1_565 . ?
N2 Cu1 Cu1 132.30(7) . 2_775 ?
N2 Cu1 O2 95.31(9) . . ?
C11 S1 C10 103.04(15) . . ?
C1 O2 Cu1 117.57(17) . . ?
Cu2 O1 Cu1 108.58(9) 2_775 2_775 ?
Cu2 O1 Cu1 115.77(9) 2_775 . ?
Cu2 O1 H1 102.6 2_775 . ?
Cu1 O1 Cu1 97.60(8) 2_775 . ?
Cu1 O1 H1 118.2 2_775 . ?
Cu1 O1 H1 114.6 . . ?
C1 O3 Cu2 126.27(19) . . ?
C14 O4 Cu1 125.03(19) . 1_545 ?
C20 O6 Cu2 128.43(18) . 1_455 ?
C14 O5 Cu2 127.22(19) . 1_545 ?
C22 N2 Cu1 122.9(2) . . ?
C22 N2 C26 117.7(3) . . ?
C26 N2 Cu1 119.3(2) . . ?
C2 N1 Cu2 122.9(2) . . ?
C6 N1 Cu2 120.3(2) . . ?
C6 N1 C2 116.8(3) . . ?
C21 C7 C1 120.8(2) . . ?
C21 C7 C8 120.2(3) . . ?
C8 C7 C1 119.0(2) . . ?
O2 C1 O3 125.4(3) . . ?
O2 C1 C7 120.0(2) . . ?
O3 C1 C7 114.6(2) . . ?
C13 C12 H12 119.7 . . ?
C11 C12 H12 119.7 . . ?
C11 C12 C13 120.6(3) . . ?
C7 C21 H21 120.2 . . ?
C7 C21 C19 119.6(3) . . ?
C19 C21 H21 120.2 . . ?
C7 C8 H8 119.6 . . ?
C9 C8 C7 120.8(3) . . ?
C9 C8 H8 119.6 . . ?
O6 C20 C19 114.8(2) . . ?
O7 C20 O6 125.7(3) . . ?
O7 C20 C19 119.5(3) . . ?
C21 C19 C20 120.7(3) . . ?
C21 C19 C18 119.8(3) . . ?
C18 C19 C20 119.5(3) . . ?
C23 C24 C24 121.7(4) . 2_685 ?
C25 C24 C24 121.8(4) . 2_685 ?
C25 C24 C23 116.4(3) . . ?
S1 C10 H10A 110.0 . . ?
S1 C10 H10B 110.0 . . ?
H10A C10 H10B 108.4 . . ?
C9 C10 S1 108.3(2) . . ?
C9 C10 H10A 110.0 . . ?
C9 C10 H10B 110.0 . . ?
C19 C18 H18 119.6 . . ?
C9 C18 C19 120.7(3) . . ?
C9 C18 H18 119.6 . . ?
C8 C9 C10 120.2(3) . . ?
C18 C9 C8 118.9(3) . . ?
C18 C9 C10 120.9(3) . . ?
O4 C14 C13 114.4(2) . . ?
O5 C14 O4 125.8(3) . . ?
O5 C14 C13 119.8(3) . . ?
C12 C13 C14 118.8(3) . . ?
C15 C13 C12 119.8(3) . . ?
C15 C13 C14 121.4(3) . . ?
C3 C4 C4 121.8(4) . 2_766 ?
C5 C4 C4 122.2(4) . 2_766 ?
C5 C4 C3 116.0(3) . . ?
C24 C23 H23 119.9 . . ?
C22 C23 C24 120.2(3) . . ?
C22 C23 H23 119.9 . . ?
N2 C22 C23 122.8(3) . . ?
N2 C22 H22 118.6 . . ?
C23 C22 H22 118.6 . . ?
C24 C25 H25 119.8 . . ?
C26 C25 C24 120.4(3) . . ?
C26 C25 H25 119.8 . . ?
N2 C26 C25 122.5(3) . . ?
N2 C26 H26 118.8 . . ?
C25 C26 H26 118.8 . . ?
C12 C11 S1 123.4(3) . . ?
C12 C11 C17 119.3(3) . . ?
C17 C11 S1 117.3(3) . . ?
C13 C15 H15 120.2 . . ?
C16 C15 C13 119.7(3) . . ?
C16 C15 H15 120.2 . . ?
N1 C2 H2 118.5 . . ?
N1 C2 C3 122.9(4) . . ?
C3 C2 H2 118.5 . . ?
C15 C16 H16 119.6 . . ?
C15 C16 C17 120.8(3) . . ?
C17 C16 H16 119.6 . . ?
C11 C17 H17 120.1 . . ?
C16 C17 C11 119.9(3) . . ?
C16 C17 H17 120.1 . . ?
C4 C3 C2 120.3(4) . . ?
C4 C3 H3 119.9 . . ?
C2 C3 H3 119.9 . . ?
N1 C6 H6 118.2 . . ?
N1 C6 C5 123.7(4) . . ?
C5 C6 H6 118.2 . . ?
C4 C5 C6 120.3(4) . . ?
C4 C5 H5 119.9 . . ?
C6 C5 H5 119.9 . . ?

loop_
_geom_bond_atom_site_label_1
_geom_bond_atom_site_label_2
_geom_bond_distance
_geom_bond_site_symmetry_2
_geom_bond_publ_flag
Cu2 O1 1.9430(18) 2_775 ?
Cu2 O3 1.966(2) . ?
Cu2 O6 1.949(2) 1_655 ?
Cu2 O5 2.208(2) 1_565 ?
Cu2 N1 1.996(2) . ?
Cu1 Cu1 2.9656(7) 2_775 ?
Cu1 O2 2.2389(19) . ?
Cu1 O1 1.9747(19) . ?
Cu1 O1 1.9667(18) 2_775 ?
Cu1 O4 1.917(2) 1_565 ?
Cu1 N2 2.007(2) . ?
S1 C10 1.808(3) . ?
S1 C11 1.770(3) . ?
O2 C1 1.242(3) . ?
O1 H1 0.8818 . ?
O3 C1 1.279(3) . ?
O4 C14 1.281(4) . ?
O6 C20 1.278(3) . ?
O5 C14 1.243(4) . ?
O7 C20 1.241(4) . ?
N2 C22 1.328(4) . ?
N2 C26 1.335(4) . ?
N1 C2 1.319(5) . ?
N1 C6 1.301(5) . ?
C7 C1 1.503(4) . ?
C7 C21 1.385(4) . ?
C7 C8 1.392(4) . ?
C12 H12 0.9500 . ?
C12 C13 1.396(4) . ?
C12 C11 1.380(5) . ?
C21 H21 0.9500 . ?
C21 C19 1.390(4) . ?
C8 H8 0.9500 . ?
C8 C9 1.387(4) . ?
C20 C19 1.508(4) . ?
C19 C18 1.399(4) . ?
C24 C24 1.489(5) 2_685 ?
C24 C23 1.386(5) . ?
C24 C25 1.379(5) . ?
C10 H10A 0.9900 . ?
C10 H10B 0.9900 . ?
C10 C9 1.506(4) . ?
C18 H18 0.9500 . ?
C18 C9 1.386(4) . ?
C14 C13 1.497(4) . ?
C13 C15 1.385(5) . ?
C4 C4 1.492(6) 2_766 ?
C4 C3 1.369(6) . ?
C4 C5 1.360(6) . ?
C23 H23 0.9500 . ?
C23 C22 1.374(5) . ?
C22 H22 0.9500 . ?
C25 H25 0.9500 . ?
C25 C26 1.378(4) . ?
C26 H26 0.9500 . ?
C11 C17 1.394(5) . ?
C15 H15 0.9500 . ?
C15 C16 1.378(5) . ?
C2 H2 0.9500 . ?
C2 C3 1.380(5) . ?
C16 H16 0.9500 . ?
C16 C17 1.386(5) . ?
C17 H17 0.9500 . ?
C3 H3 0.9500 . ?
C6 H6 0.9500 . ?
C6 C5 1.378(5) . ?
C5 H5 0.9500 . ?

loop_
_geom_hbond_atom_site_label_D
_geom_hbond_atom_site_label_H
_geom_hbond_atom_site_label_A
_geom_hbond_distance_DH
_geom_hbond_distance_HA
_geom_hbond_distance_DA
_geom_hbond_angle_DHA
_geom_hbond_site_symmetry_A
_geom_hbond_publ_flag
O1 H1 O7 0.88 1.83 2.668(3) 157.8 2_675 yes

loop_
_geom_torsion_atom_site_label_1
_geom_torsion_atom_site_label_2
_geom_torsion_atom_site_label_3
_geom_torsion_atom_site_label_4
_geom_torsion
_geom_torsion_site_symmetry_1
_geom_torsion_site_symmetry_2
_geom_torsion_site_symmetry_3
_geom_torsion_site_symmetry_4
_geom_torsion_publ_flag
Cu2 O3 C1 O2 31.8(4) . . . . ?
Cu2 O3 C1 C7 -147.7(2) . . . . ?
Cu2 O6 C20 O7 2.0(5) 1_455 . . . ?
Cu2 O6 C20 C19 -177.5(2) 1_455 . . . ?
Cu2 O5 C14 O4 15.4(4) 1_545 . . . ?
Cu2 O5 C14 C13 -164.4(2) 1_545 . . . ?
Cu2 N1 C2 C3 176.1(5) . . . . ?
Cu2 N1 C6 C5 -175.9(5) . . . . ?
Cu1 O2 C1 O3 21.8(4) . . . . ?
Cu1 O2 C1 C7 -158.7(2) . . . . ?
Cu1 O4 C14 O5 21.9(4) 1_545 . . . ?
Cu1 O4 C14 C13 -158.3(2) 1_545 . . . ?
Cu1 N2 C22 C23 178.5(3) . . . . ?
Cu1 N2 C26 C25 -178.1(3) . . . . ?
S1 C10 C9 C8 80.2(3) . . . . ?
S1 C10 C9 C18 -101.0(3) . . . . ?
S1 C11 C17 C16 -179.8(4) . . . . ?
O4 C14 C13 C12 5.0(4) . . . . ?
O4 C14 C13 C15 -176.1(3) . . . . ?
O6 C20 C19 C21 -164.2(3) . . . . ?
O6 C20 C19 C18 17.3(4) . . . . ?
O5 C14 C13 C12 -175.1(3) . . . . ?
O5 C14 C13 C15 3.7(5) . . . . ?
O7 C20 C19 C21 16.3(5) . . . . ?
O7 C20 C19 C18 -162.2(3) . . . . ?
N1 C2 C3 C4 0.4(9) . . . . ?
N1 C6 C5 C4 -0.7(10) . . . . ?
C7 C21 C19 C20 -179.0(3) . . . . ?
C7 C21 C19 C18 -0.4(5) . . . . ?
C7 C8 C9 C10 179.3(3) . . . . ?
C7 C8 C9 C18 0.5(5) . . . . ?
C1 C7 C21 C19 -178.3(3) . . . . ?
C1 C7 C8 C9 178.2(3) . . . . ?
C12 C13 C15 C16 -0.6(7) . . . . ?
C12 C11 C17 C16 -0.5(8) . . . . ?
C21 C7 C1 O2 17.0(4) . . . . ?
C21 C7 C1 O3 -163.4(3) . . . . ?
C21 C7 C8 C9 -2.1(5) . . . . ?
C21 C19 C18 C9 -1.3(5) . . . . ?
C8 C7 C1 O2 -163.3(3) . . . . ?
C8 C7 C1 O3 16.3(4) . . . . ?
C8 C7 C21 C19 2.1(4) . . . . ?
C20 C19 C18 C9 177.3(3) . . . . ?
C19 C18 C9 C8 1.2(5) . . . . ?
C19 C18 C9 C10 -177.5(3) . . . . ?
C24 C24 C23 C22 -179.5(4) 2_685 . . . ?
C24 C24 C25 C26 179.9(4) 2_685 . . . ?
C24 C23 C22 N2 -0.7(6) . . . . ?
C24 C25 C26 N2 -0.1(6) . . . . ?
C10 S1 C11 C12 1.5(4) . . . . ?
C10 S1 C11 C17 -179.2(4) . . . . ?
C14 C13 C15 C16 -179.4(4) . . . . ?
C13 C12 C11 S1 -179.9(3) . . . . ?
C13 C12 C11 C17 0.8(6) . . . . ?
C13 C15 C16 C17 0.9(8) . . . . ?
C4 C4 C3 C2 179.8(5) 2_766 . . . ?
C4 C4 C5 C6 -179.7(6) 2_766 . . . ?
C23 C24 C25 C26 -0.1(5) . . . . ?
C22 N2 C26 C25 -0.2(5) . . . . ?
C25 C24 C23 C22 0.5(6) . . . . ?
C26 N2 C22 C23 0.6(6) . . . . ?
C11 S1 C10 C9 -179.0(2) . . . . ?
C11 C12 C13 C14 178.5(3) . . . . ?
C11 C12 C13 C15 -0.3(6) . . . . ?
C15 C16 C17 C11 -0.4(9) . . . . ?
C2 N1 C6 C5 2.7(9) . . . . ?
C3 C4 C5 C6 -1.4(9) . . . . ?
C6 N1 C2 C3 -2.5(8) . . . . ?
C5 C4 C3 C2 1.6(8) . . . . ?

loop_
_platon_squeeze_void_nr
_platon_squeeze_void_average_x
_platon_squeeze_void_average_y
_platon_squeeze_void_average_z
_platon_squeeze_void_volume
_platon_squeeze_void_count_electrons
_platon_squeeze_void_content
1 0.134 0.366 0.134 554 308 ' '
